data_7112239
loop_
_publ_author_name
'Emile R. Engel'
'Vincent J. Smith'
'Charl X. Bezuidenhout'
'Leonard J. Barbour'

_publ_section_title
;
 Uniaxial negative thermal expansion facilitated by weak host-guest
 interactions
;
_journal_name_full Chem.Commun.
_journal_page_first 4238
_journal_paper_doi 10.1039/C4CC00849A
_journal_volume 50
_journal_year 2014
_chemical_compound_source sigma
_chemical_formula_moiety 'C12 H24 O6, 2(C H3 N O2)'
_chemical_formula_sum 'C14 H30 N2 O10'
_chemical_formula_weight 386.40
_chemical_name_common 273K
_space_group_IT_number 14
_symmetry_cell_setting monoclinic
_symmetry_Int_Tables_number 14
_symmetry_space_group_name_Hall '-P 2yn'
_symmetry_space_group_name_H-M 'P 1 21/n 1'
_atom_sites_solution_hydrogens geom
_atom_sites_solution_primary direct
_atom_sites_solution_secondary difmap
_audit_creation_method SHELXL-97
_cell_angle_alpha 90.00
_cell_angle_beta 101.676(2)
_cell_angle_gamma 90.00
_cell_formula_units_Z 2
_cell_length_a 9.1231(14)
_cell_length_b 8.2311(13)
_cell_length_c 13.982(2)
_cell_measurement_reflns_used 3101
_cell_measurement_temperature 273(2)
_cell_measurement_theta_max 23.01
_cell_measurement_theta_min 2.46
_cell_volume 1028.2(3)
_computing_cell_refinement 'Bruker SAINT'
_computing_data_collection 'Bruker APEX2'
_computing_data_reduction 'Bruker SAINT'
_computing_molecular_graphics 'X-Seed (Barbour, 2001; Atwood & Barbour, 2003)'
_computing_publication_material 'X-Seed (Barbour, 2001; Atwood & Barbour, 2003)'
_computing_structure_refinement 'SHELXL-97 (Sheldrick, 2008)'
_computing_structure_solution 'SHELXS-97 (Sheldrick, 2008)'
_diffrn_ambient_pressure 101.3
_diffrn_ambient_temperature 273(2)
_diffrn_measured_fraction_theta_full 0.999
_diffrn_measured_fraction_theta_max 0.993
_diffrn_measurement_device_type 'Bruker APEX-II CCD'
_diffrn_measurement_method '\w scans'
_diffrn_radiation_monochromator 'INCOATEC quazar mirrior optics'
_diffrn_radiation_probe x-ray
_diffrn_radiation_type MoK\a
_diffrn_radiation_wavelength 0.71073
_diffrn_reflns_av_R_equivalents 0.0282
_diffrn_reflns_av_sigmaI/netI 0.0196
_diffrn_reflns_limit_h_max 11
_diffrn_reflns_limit_h_min -11
_diffrn_reflns_limit_k_max 10
_diffrn_reflns_limit_k_min -10
_diffrn_reflns_limit_l_max 18
_diffrn_reflns_limit_l_min -18
_diffrn_reflns_number 15176
_diffrn_reflns_theta_full 26.00
_diffrn_reflns_theta_max 28.34
_diffrn_reflns_theta_min 2.46
_diffrn_source 'INCOATEC Mo micro source'
_diffrn_standards_number 0
_exptl_absorpt_coefficient_mu 0.106
_exptl_absorpt_correction_T_max 0.9720
_exptl_absorpt_correction_T_min 0.9589
_exptl_absorpt_correction_type multi-scan
_exptl_absorpt_process_details 'symmetry-related measurements'
_exptl_crystal_colour colourless
_exptl_crystal_density_diffrn 1.248
_exptl_crystal_density_method 'not measured'
_exptl_crystal_description 'cubic prisms'
_exptl_crystal_F_000 416
_exptl_crystal_recrystallization_method nitromethane
_exptl_crystal_size_max 0.40
_exptl_crystal_size_mid 0.36
_exptl_crystal_size_min 0.27
_refine_diff_density_max 0.465
_refine_diff_density_min -0.336
_refine_diff_density_rms 0.053
_refine_ls_extinction_method none
_refine_ls_goodness_of_fit_ref 1.047
_refine_ls_hydrogen_treatment constr
_refine_ls_matrix_type full
_refine_ls_number_parameters 120
_refine_ls_number_reflns 2542
_refine_ls_number_restraints 0
_refine_ls_restrained_S_all 1.047
_refine_ls_R_factor_all 0.1167
_refine_ls_R_factor_gt 0.0823
_refine_ls_shift/su_max 0.008
_refine_ls_shift/su_mean 0.001
_refine_ls_structure_factor_coef Fsqd
_refine_ls_weighting_details 'calc w=1/[\s^2^(Fo^2^)+(0.1417P)^2^+0.5614P] where P=(Fo^2^+2Fc^2^)/3'
_refine_ls_weighting_scheme calc
_refine_ls_wR_factor_gt 0.2599
_refine_ls_wR_factor_ref 0.2926
_reflns_number_gt 1551
_reflns_number_total 2542
_reflns_threshold_expression >2sigma(I)
_cod_data_source_file c4cc00849a2.cif
_cod_data_source_block C_nitromethane_273K
_cod_depositor_comments
;
The following automatic conversions were performed:

'_refine_ls_hydrogen_treatment' value 'Constr' changed to 'constr'
according to the built-in table from CIF Core dictionary named
'cif_core.dic' version 2.4.1 from 2010-06-29.

Automatic conversion script
Id: cif_fix_values 2281 2013-09-26 08:29:07Z andrius 

The following automatic conversions were performed:

data name '_iucr_refine_instruction_details' was replaced with
'_iucr_refine_instructions_details' as specified in the replacement
file 'data/replacement-values/replacement_tags.lst'.

Automatic conversion script
Id: cif_correct_tags 9268 2022-04-12 08:56:07Z antanas 
;
_cod_original_sg_symbol_H-M 'P 21/n'
_cod_database_code 7112239

loop_
_symmetry_equiv_pos_as_xyz
'x, y, z'
'-x+1/2, y+1/2, -z+1/2'
'-x, -y, -z'
'x-1/2, -y-1/2, z-1/2'

loop_
_atom_site_label
_atom_site_type_symbol
_atom_site_fract_x
_atom_site_fract_y
_atom_site_fract_z
_atom_site_U_iso_or_equiv
_atom_site_adp_type
_atom_site_occupancy
_atom_site_symmetry_multiplicity
_atom_site_calc_flag
_atom_site_refinement_flags
O1 O 0.2606(2) 0.3997(3) 0.34704(16) 0.0696(7) Uani 1 1 d .
O2 O 0.5163(3) 0.5683(3) 0.30503(15) 0.0709(7) Uani 1 1 d .
O3 O 0.7819(2) 0.5896(3) 0.45614(17) 0.0730(7) Uani 1 1 d .
N1 N 0.3525(4) 0.8390(3) 0.5441(2) 0.0743(8) Uani 1 1 d .
C1 C 0.1201(4) 0.4073(5) 0.3739(3) 0.0862(12) Uani 1 1 d .
H1A H 0.0448 0.3571 0.3236 0.103 Uiso 1 1 calc R
H1B H 0.0921 0.5198 0.3802 0.103 Uiso 1 1 calc R
C2 C 0.2655(5) 0.4806(5) 0.2578(3) 0.0855(11) Uani 1 1 d .
H2A H 0.2383 0.5939 0.2624 0.103 Uiso 1 1 calc R
H2B H 0.1944 0.4312 0.2048 0.103 Uiso 1 1 calc R
C3 C 0.4190(5) 0.4687(5) 0.2379(2) 0.0820(11) Uani 1 1 d .
H3A H 0.4531 0.3569 0.2446 0.098 Uiso 1 1 calc R
H3B H 0.4189 0.5039 0.1717 0.098 Uiso 1 1 calc R
C4 C 0.6648(5) 0.5665(5) 0.2901(3) 0.0838(11) Uani 1 1 d .
H4A H 0.6671 0.6076 0.2254 0.101 Uiso 1 1 calc R
H4B H 0.7022 0.4558 0.2944 0.101 Uiso 1 1 calc R
C5 C 0.7614(4) 0.6683(4) 0.3645(3) 0.0806(11) Uani 1 1 d .
H5A H 0.8575 0.6851 0.3465 0.097 Uiso 1 1 calc R
H5B H 0.7150 0.7735 0.3683 0.097 Uiso 1 1 calc R
C6 C 0.8732(4) 0.6775(5) 0.5328(3) 0.0866(11) Uani 1 1 d .
H6A H 0.8325 0.7857 0.5365 0.104 Uiso 1 1 calc R
H6B H 0.9733 0.6881 0.5199 0.104 Uiso 1 1 calc R
C7 C 0.4347(4) 0.7161(4) 0.5019(2) 0.0697(8) Uani 1 1 d .
H7A H 0.4515 0.7534 0.4400 0.105 Uiso 1 1 calc R
H7B H 0.3777 0.6173 0.4928 0.105 Uiso 1 1 calc R
H7C H 0.5292 0.6965 0.5450 0.105 Uiso 1 1 calc R
O4 O 0.2235(4) 0.8640(5) 0.5038(4) 0.1504(16) Uani 1 1 d .
O5 O 0.4032(6) 0.8978(6) 0.6206(3) 0.169(2) Uani 1 1 d .

loop_
_atom_site_aniso_label
_atom_site_aniso_U_11
_atom_site_aniso_U_22
_atom_site_aniso_U_33
_atom_site_aniso_U_23
_atom_site_aniso_U_13
_atom_site_aniso_U_12
O1 0.0643(13) 0.0685(13) 0.0700(13) -0.0041(10) -0.0002(10) 0.0107(10)
O2 0.0899(16) 0.0679(13) 0.0591(12) -0.0051(10) 0.0253(11) 0.0072(11)
O3 0.0717(14) 0.0624(12) 0.0895(16) -0.0012(11) 0.0273(11) -0.0061(10)
N1 0.084(2) 0.0680(16) 0.0715(18) 0.0031(13) 0.0169(14) 0.0188(14)
C1 0.0544(18) 0.086(2) 0.109(3) -0.025(2) -0.0062(17) 0.0027(16)
C2 0.106(3) 0.070(2) 0.065(2) -0.0028(16) -0.0204(18) 0.0111(18)
C3 0.126(3) 0.072(2) 0.0462(16) -0.0029(14) 0.0149(17) 0.008(2)
C4 0.109(3) 0.084(2) 0.073(2) 0.0124(18) 0.053(2) 0.021(2)
C5 0.080(2) 0.0705(19) 0.105(3) 0.0180(19) 0.051(2) 0.0070(16)
C6 0.0580(18) 0.082(2) 0.123(3) -0.019(2) 0.0272(19) -0.0164(16)
C7 0.0740(19) 0.0603(17) 0.076(2) -0.0035(14) 0.0176(15) 0.0145(14)
O4 0.084(2) 0.148(3) 0.216(4) 0.023(3) 0.021(2) 0.042(2)
O5 0.187(4) 0.178(4) 0.127(3) -0.074(3) -0.004(3) 0.069(3)

loop_
_atom_type_symbol
_atom_type_description
_atom_type_scat_dispersion_real
_atom_type_scat_dispersion_imag
_atom_type_scat_source
C C 0.0033 0.0016 'International Tables Vol C Tables 4.2.6.8 and 6.1.1.4'
H H 0.0000 0.0000 'International Tables Vol C Tables 4.2.6.8 and 6.1.1.4'
N N 0.0061 0.0033 'International Tables Vol C Tables 4.2.6.8 and 6.1.1.4'
O O 0.0106 0.0060 'International Tables Vol C Tables 4.2.6.8 and 6.1.1.4'

loop_
_geom_angle_atom_site_label_1
_geom_angle_atom_site_label_2
_geom_angle_atom_site_label_3
_geom_angle
_geom_angle_site_symmetry_1
_geom_angle_site_symmetry_3
C1 O1 C2 113.8(3) . .
C4 O2 C3 112.8(3) . .
C6 O3 C5 113.7(3) . .
O5 N1 O4 121.1(4) . .
O5 N1 C7 120.9(3) . .
O4 N1 C7 117.4(4) . .
O1 C1 C6 109.8(3) . 3_666
O1 C1 H1A 109.7 . .
C6 C1 H1A 109.7 3_666 .
O1 C1 H1B 109.7 . .
C6 C1 H1B 109.7 3_666 .
H1A C1 H1B 108.2 . .
O1 C2 C3 109.3(3) . .
O1 C2 H2A 109.8 . .
C3 C2 H2A 109.8 . .
O1 C2 H2B 109.8 . .
C3 C2 H2B 109.8 . .
H2A C2 H2B 108.3 . .
O2 C3 C2 109.0(3) . .
O2 C3 H3A 109.9 . .
C2 C3 H3A 109.9 . .
O2 C3 H3B 109.9 . .
C2 C3 H3B 109.9 . .
H3A C3 H3B 108.3 . .
O2 C4 C5 110.1(3) . .
O2 C4 H4A 109.6 . .
C5 C4 H4A 109.6 . .
O2 C4 H4B 109.6 . .
C5 C4 H4B 109.6 . .
H4A C4 H4B 108.2 . .
O3 C5 C4 109.2(3) . .
O3 C5 H5A 109.8 . .
C4 C5 H5A 109.8 . .
O3 C5 H5B 109.8 . .
C4 C5 H5B 109.8 . .
H5A C5 H5B 108.3 . .
O3 C6 C1 110.0(3) . 3_666
O3 C6 H6A 109.7 . .
C1 C6 H6A 109.7 3_666 .
O3 C6 H6B 109.7 . .
C1 C6 H6B 109.7 3_666 .
H6A C6 H6B 108.2 . .
N1 C7 H7A 109.5 . .
N1 C7 H7B 109.5 . .
H7A C7 H7B 109.5 . .
N1 C7 H7C 109.5 . .
H7A C7 H7C 109.5 . .
H7B C7 H7C 109.5 . .

loop_
_geom_bond_atom_site_label_1
_geom_bond_atom_site_label_2
_geom_bond_distance
_geom_bond_site_symmetry_2
O1 C1 1.409(4) .
O1 C2 1.423(5) .
O2 C4 1.412(4) .
O2 C3 1.415(4) .
O3 C6 1.416(4) .
O3 C5 1.413(4) .
N1 O5 1.180(4) .
N1 O4 1.216(4) .
N1 C7 1.454(4) .
C1 C6 1.470(6) 3_666
C1 H1A 0.9700 .
C1 H1B 0.9700 .
C2 C3 1.486(6) .
C2 H2A 0.9700 .
C2 H2B 0.9700 .
C3 H3A 0.9700 .
C3 H3B 0.9700 .
C4 C5 1.480(6) .
C4 H4A 0.9700 .
C4 H4B 0.9700 .
C5 H5A 0.9700 .
C5 H5B 0.9700 .
C6 C1 1.470(6) 3_666
C6 H6A 0.9700 .
C6 H6B 0.9700 .
C7 H7A 0.9600 .
C7 H7B 0.9600 .
C7 H7C 0.9600 .

loop_
_geom_torsion_atom_site_label_1
_geom_torsion_atom_site_label_2
_geom_torsion_atom_site_label_3
_geom_torsion_atom_site_label_4
_geom_torsion
_geom_torsion_site_symmetry_4
C2 O1 C1 C6 -179.2(3) 3_666
C1 O1 C2 C3 178.6(3) .
C4 O2 C3 C2 -178.9(3) .
O1 C2 C3 O2 -70.9(3) .
C3 O2 C4 C5 -178.1(3) .
C6 O3 C5 C4 -180.0(3) .
O2 C4 C5 O3 71.2(3) .
C5 O3 C6 C1 176.1(3) 3_666
